data_9004675
loop_
_publ_author_name
'Glatz, R. E.'
'Li, Y.'
'Hughes, K.-A.'
'Cahill, C. L.'
'Burns, P. C.'

_publ_section_title
;
 Synthesis and structure of a new Ca uranyl oxide hydrate,
 Ca[(UO2)4O3(OH)4](H2O)2, and its relationship to becquerelite
;
_journal_name_full 'The Canadian Mineralogist'
_journal_page_first 217
_journal_page_last 224
_journal_paper_doi 10.2113/gscanmin.40.1.217
_journal_volume 40
_journal_year 2002
_chemical_formula_structural Ca[(UO2)4O3(OH)4](H2O)2
_chemical_formula_sum 'Ca H8 O17 U4'
_space_group_IT_number 2
_symmetry_space_group_name_Hall '-P 1'
_symmetry_space_group_name_H-M 'P -1'
_cell_angle_alpha 78.878
_cell_angle_beta 87.922
_cell_angle_gamma 72.277
_cell_formula_units_Z 2
_cell_length_a 8.0556
_cell_length_b 8.4212
_cell_length_c 10.958
_cell_volume 694.587
_database_code_amcsd 0005768
_exptl_crystal_density_diffrn 6.083
_cod_original_formula_sum 'U4 Ca O17 H8'
_cod_database_code 9004675
_amcsd_formula_title Ca[(UO2)4O3(OH)4](H2O)2

loop_
_space_group_symop_operation_xyz
x,y,z
-x,-y,-z

loop_
_atom_site_aniso_label
_atom_site_aniso_U_11
_atom_site_aniso_U_22
_atom_site_aniso_U_33
_atom_site_aniso_U_12
_atom_site_aniso_U_13
_atom_site_aniso_U_23
U(1) 0.01370 0.01030 0.01310 -0.00340 -0.00010 -0.00160
U(2) 0.01280 0.01080 0.01200 -0.00400 0.00030 -0.00190
U(3) 0.01410 0.01450 0.01300 -0.00580 0.00050 -0.00160
U(4) 0.01430 0.01030 0.01390 -0.00380 0.00050 -0.00240
Ca(1) 0.01500 0.01600 0.04800 -0.00500 0.00400 -0.00900
O(1) 0.03000 0.01000 0.01800 -0.01100 0.00000 -0.00100
O(2) 0.02700 0.01100 0.01100 -0.00500 -0.00300 -0.00100
O(3) 0.01900 0.02600 0.01100 -0.00700 0.00400 0.00100
O(4) 0.01700 0.01700 0.01700 -0.00600 0.00000 0.00000
O(5) 0.02200 0.01200 0.05200 -0.00200 -0.01000 -0.00500
O(6) 0.02100 0.01300 0.03000 -0.00800 -0.00300 -0.00200
O(7) 0.03200 0.02300 0.00900 -0.01300 0.00600 -0.00500
O(8) 0.01700 0.01500 0.02100 -0.00100 -0.00400 -0.00200
O(9) 0.02800 0.02300 0.02200 -0.01200 0.01100 -0.00900
O(10) 0.02400 0.01700 0.02600 -0.00100 0.00300 -0.00200
O(11) 0.00900 0.03900 0.02500 -0.00400 0.00100 -0.00200
O-H(1) 0.02400 0.00800 0.01000 -0.00700 0.00000 0.00200
O-H(2) 0.01800 0.01400 0.01200 -0.01000 -0.01000 -0.00100
O-H(3) 0.01500 0.01200 0.01800 0.00100 0.00100 0.00900
O-H(4) 0.02600 0.03200 0.02000 -0.01100 0.00400 -0.01000
Wat(1) 0.02500 0.03900 0.02100 -0.01300 0.00200 -0.00900
Wat(2) 0.02700 0.03000 0.03600 -0.00600 0.00500 -0.00900

loop_
_atom_site_label
_atom_site_fract_x
_atom_site_fract_y
_atom_site_fract_z
_atom_site_U_iso_or_equiv
_atom_site_type_symbol
_atom_site_attached_hydrogens
U(1) 0.44695 0.40453 0.85968 0.01250 U 0
U(2) 0.46623 -0.05465 0.84821 0.01180 U 0
U(3) 0.16021 0.30513 0.57354 0.01370 U 0
U(4) 0.17971 -0.19134 0.57226 0.01280 U 0
Ca(1) -0.07290 0.06180 0.81560 0.02600 Ca 0
O(1) 0.08300 0.58400 0.55310 0.01900 O 0
O(2) 0.42000 0.15700 0.95510 0.01700 O 0
O(3) 0.03200 0.28900 0.71680 0.01900 O 0
O(4) 0.68900 -0.06100 0.80390 0.01800 O 0
O(5) 0.07800 0.09600 0.53600 0.02900 O 0
O(6) 0.24300 -0.04800 0.88340 0.02100 O 0
O(7) 0.29200 -0.19700 0.42510 0.02000 O 0
O(8) 0.68000 0.30100 0.84120 0.01900 O 0
O(9) 0.06100 -0.17700 0.72010 0.02300 O 0
O(10) 0.22200 0.50500 0.88250 0.02400 O 0
O(11) 0.30900 0.30400 0.44400 0.02600 O 0
O-H(1) 0.53500 0.63320 0.90900 0.01400 O 0
O-H(2) 0.40500 0.23090 0.71050 0.01400 O 0
O-H(3) 0.41600 0.57440 0.66740 0.01800 O 0
O-H(4) 0.39500 -0.07800 0.64970 0.02500 O 0
Wat(1) -0.01900 -0.18600 0.99580 0.02700 O 2
Wat(2) 0.85400 -0.42700 0.82800 0.03100 O 2

loop_
_cod_changelog_entry_id
_cod_changelog_entry_author
_cod_changelog_entry_date
_cod_changelog_entry_text
1
;cod-tools version 3.8.0
Id: cif_guess_AMCSD_atom_types 9581 2023-05-17 12:35:41Z saulius
;
2023-05-23T09:18:59+03:00
;Derived atom types and hydrogen counts
from atom names that follow the AMCSD naming convention
(Wat == water, O-H == hydroxyl).
;
2
;cod-tools version 3.10.1
Id: cif_fix_AMCSD_aniso_labels 10200 2024-08-01 14:09:44Z saulius
;
2024-08-02T12:20:42+03:00
;Changed the following '_atom_site_aniso_label' values:
'OH(1)' -> 'O-H(1)'
'OH(2)' -> 'O-H(2)'
'OH(3)' -> 'O-H(3)'
'OH(4)' -> 'O-H(4)'
;

loop_
_cod_related_entry_id
_cod_related_entry_database
_cod_related_entry_code
1 AMCSD 0005768
